data_2010674
loop_
_publ_author_name
'Low, John Nicolson'
'Wardell, James L.'

_publ_section_title
;
 Dodecyl 2-nitrophenyl disulphide
;
_journal_issue 2
_journal_name_full 'Acta Crystallographica Section C'
_journal_page_first e62
_journal_page_last e62
_journal_paper_doi 10.1107/S0108270100000470
_journal_volume 56
_journal_year 2000
_chemical_formula_moiety 'C18 H29 N O2 S2'
_chemical_formula_sum 'C18 H29 N O2 S2'
_chemical_formula_weight 355.54
_chemical_name_systematic
;
Dodecyl 2-nitrophenyl disulphide
;
_space_group_IT_number 14
_symmetry_cell_setting monoclinic
_symmetry_space_group_name_Hall '-P 2ybc'
_symmetry_space_group_name_H-M 'P 1 21/c 1'
_cell_angle_alpha 90.00
_cell_angle_beta 95.12(3)
_cell_angle_gamma 90.00
_cell_formula_units_Z 4
_cell_length_a 34.497(7)
_cell_length_b 7.796(2)
_cell_length_c 7.503(2)
_cell_measurement_reflns_used 3701
_cell_measurement_temperature 150.00(10)
_cell_measurement_theta_max 26.01
_cell_measurement_theta_min 2.37
_cell_volume 2009.8(9)
_computing_cell_refinement 'DENZO (Otwinowski & Minor, 1997)'
_computing_data_collection 'KappaCCD server software (Nonius, 1997)'
_computing_data_reduction 'DENZO (Otwinowski & Minor, 1997)'
_computing_publication_material 'SHELXL97  and WordPerfect macro PRPKAPPA (Ferguson, 1999)'
_computing_structure_refinement 'SHELXL97 (Sheldrick, 1997)'
_computing_structure_solution 'SHELXS97 (Sheldrick, 1997)'
_diffrn_ambient_temperature 150.00(10)
_diffrn_measured_fraction_theta_full .865
_diffrn_measured_fraction_theta_max .865
_diffrn_measurement_device_type KappaCCD
_diffrn_measurement_method '\f scans and \w scans with \k offsets'
_diffrn_radiation_monochromator graphite
_diffrn_radiation_source 'fine-focus sealed X-ray tube'
_diffrn_radiation_type 'Mo K\a'
_diffrn_radiation_wavelength .71073
_diffrn_reflns_av_R_equivalents .081
_diffrn_reflns_av_sigmaI/netI .1048
_diffrn_reflns_limit_h_max 42
_diffrn_reflns_limit_h_min -42
_diffrn_reflns_limit_k_max 9
_diffrn_reflns_limit_k_min -9
_diffrn_reflns_limit_l_max 9
_diffrn_reflns_limit_l_min -9
_diffrn_reflns_number 17677
_diffrn_reflns_theta_full 26.01
_diffrn_reflns_theta_max 26.01
_diffrn_reflns_theta_min 2.37
_diffrn_standards_decay_% negligible
_exptl_absorpt_coefficient_mu .273
_exptl_absorpt_correction_T_max .973
_exptl_absorpt_correction_T_min .947
_exptl_absorpt_correction_type multi-scan
_exptl_absorpt_process_details 'SORTAV (Blessing, 1995, 1997)'
_exptl_crystal_colour yellow
_exptl_crystal_density_diffrn 1.175
_exptl_crystal_density_method 'not measured'
_exptl_crystal_description plate
_exptl_crystal_F_000 768
_exptl_crystal_size_max .2
_exptl_crystal_size_mid .1
_exptl_crystal_size_min .1
_refine_diff_density_max .796
_refine_diff_density_min -.339
_refine_ls_extinction_method none
_refine_ls_goodness_of_fit_ref 1.025
_refine_ls_hydrogen_treatment constr
_refine_ls_matrix_type full
_refine_ls_number_parameters 208
_refine_ls_number_reflns 3701
_refine_ls_number_restraints 0
_refine_ls_restrained_S_all 1.025
_refine_ls_R_factor_all .143
_refine_ls_R_factor_gt .070
_refine_ls_shift/su_max .001
_refine_ls_shift/su_mean .000
_refine_ls_structure_factor_coef Fsqd
_refine_ls_weighting_details 'w = 1/[\s^2^(Fo^2^)+(0.1121P)^2^+0.0783P] where P = (Fo^2^+2Fc^2^)/3'
_refine_ls_weighting_scheme calc
_refine_ls_wR_factor_ref .210
_reflns_number_gt 2053
_reflns_number_total 3701
_reflns_threshold_expression I>2\s(I)
_cod_data_source_file qb0167.cif
_cod_data_source_block I
_cod_depositor_comments
;
The following automatic conversions were performed:

'_exptl_absorpt_correction_type' value 'Multi-scan' changed to
'multi-scan' according to
/home/saulius/struct/CIF-dictionaries/cif_core.dic dictionary named
'cif_core.dic' version 2.4.1 from 2010-06-29.

Automatic conversion script
Id: cif_fix_values 1715 2011-07-08 13:25:40Z adriana 

The following automatic conversions were performed:

'_refine_ls_weighting_scheme' value 'w =
1/[\s^2^(Fo^2^)+(0.1121P)^2^+0.0783P] where P = (Fo^2^+2Fc^2^)/3' was
changed to 'calc'. New tag '_refine_ls_weighting_details' was
created. The value of the new tag was set to 'w =
1/[\s^2^(Fo^2^)+(0.1121P)^2^+0.0783P] where P = (Fo^2^+2Fc^2^)/3'.

Automatic conversion script
Id: cif_fix_values 3143 2015-03-26 13:38:13Z robertas 
;
_cod_original_cell_volume 2009.8(8)
_cod_original_sg_symbol_H-M 'P 21/c'
_cod_database_code 2010674
_cod_database_fobs_code 2010674

loop_
_symmetry_equiv_pos_as_xyz
'x, y, z'
'-x, y+1/2, -z+1/2'
'-x, -y, -z'
'x, -y-1/2, z-1/2'

loop_
_atom_site_label
_atom_site_fract_x
_atom_site_fract_y
_atom_site_fract_z
_atom_site_U_iso_or_equiv
_atom_site_adp_type
_atom_site_calc_flag
_atom_site_refinement_flags
_atom_site_occupancy
_atom_site_disorder_assembly
_atom_site_disorder_group
_atom_site_type_symbol
S1 .35213(3) .25025(12) .36073(13) .0399(4) Uani d . 1 . . S
S2 .33501(3) .49561(14) .29997(15) .0486(4) Uani d . 1 . . S
C1 .40041(11) .2693(5) .4629(5) .0329(9) Uani d . 1 . . C
C2 .42386(11) .1282(4) .5119(5) .0337(9) Uani d . 1 . . C
N2 .41001(11) -.0454(4) .4774(5) .0471(10) Uani d . 1 . . N
O21 .37634(9) -.0662(3) .4133(4) .0487(8) Uani d . 1 . . O
O22 .43224(10) -.1645(4) .5108(6) .0956(14) Uani d . 1 . . O
C3 .46132(12) .1437(5) .5930(5) .0378(10) Uani d . 1 . . C
C4 .47690(11) .3013(5) .6288(5) .0386(10) Uani d . 1 . . C
C5 .45451(12) .4459(5) .5844(5) .0390(10) Uani d . 1 . . C
C6 .41702(11) .4310(5) .5021(5) .0363(10) Uani d . 1 . . C
C7 .31782(12) .5715(5) .5102(5) .0499(12) Uani d . 1 . . C
C8 .28194(12) .4854(5) .5614(6) .0484(12) Uani d . 1 . . C
C9 .26980(12) .5515(6) .7359(6) .0546(13) Uani d . 1 . . C
C10 .23242(13) .4705(6) .7960(6) .0621(14) Uani d . 1 . . C
C11 .22145(14) .5338(6) .9766(6) .0631(14) Uani d . 1 . . C
C12 .18329(14) .4626(7) 1.0310(7) .0707(15) Uani d . 1 . . C
C13 .17285(14) .5258(7) 1.2155(7) .0725(16) Uani d . 1 . . C
C14 .13423(16) .4617(8) 1.2636(7) .0862(18) Uani d . 1 . . C
C15 .12373(16) .5269(8) 1.4497(7) .0924(19) Uani d . 1 . . C
C16 .08466(17) .4673(10) 1.4975(8) .113(2) Uani d . 1 . . C
C17 .0747(2) .5385(12) 1.6870(9) .146(3) Uani d . 1 . . C
C18 .0356(2) .4906(17) 1.7686(14) .252(7) Uani d . 1 . . C
H3 .4762 .0438 .6237 .045 Uiso calc R 1 . . H
H4 .5027 .3125 .6833 .046 Uiso calc R 1 . . H
H5 .4650 .5566 .6108 .047 Uiso calc R 1 . . H
H6 .4024 .5317 .4719 .044 Uiso calc R 1 . . H
H7A .3388 .5543 .6075 .060 Uiso calc R 1 . . H
H7B .3128 .6963 .5001 .060 Uiso calc R 1 . . H
H8A .2866 .3603 .5712 .058 Uiso calc R 1 . . H
H8B .2606 .5044 .4663 .058 Uiso calc R 1 . . H
H9A .2659 .6771 .7257 .066 Uiso calc R 1 . . H
H9B .2913 .5311 .8301 .066 Uiso calc R 1 . . H
H10A .2107 .4952 .7045 .075 Uiso calc R 1 . . H
H10B .2358 .3445 .8018 .075 Uiso calc R 1 . . H
H11A .2425 .5025 1.0693 .076 Uiso calc R 1 . . H
H11B .2197 .6605 .9733 .076 Uiso calc R 1 . . H
H12A .1848 .3358 1.0329 .085 Uiso calc R 1 . . H
H12B .1621 .4955 .9396 .085 Uiso calc R 1 . . H
H13A .1933 .4877 1.3080 .087 Uiso calc R 1 . . H
H13B .1726 .6528 1.2158 .087 Uiso calc R 1 . . H
H14A .1345 .3347 1.2641 .103 Uiso calc R 1 . . H
H14B .1138 .4993 1.1708 .103 Uiso calc R 1 . . H
H15A .1439 .4868 1.5426 .111 Uiso calc R 1 . . H
H15B .1242 .6538 1.4501 .111 Uiso calc R 1 . . H
H16A .0842 .3403 1.4997 .136 Uiso calc R 1 . . H
H16B .0644 .5061 1.4044 .136 Uiso calc R 1 . . H
H17A .0962 .5029 1.7753 .175 Uiso calc R 1 . . H
H17B .0756 .6652 1.6802 .175 Uiso calc R 1 . . H
H18A .0207 .5952 1.7862 .377 Uiso calc PR .50 . . H
H18B .0415 .4330 1.8839 .377 Uiso calc PR .50 . . H
H18C .0203 .4136 1.6865 .377 Uiso calc PR .50 . . H
H18D .0343 .3660 1.7849 .377 Uiso calc PR .50 . . H
H18E .0134 .5282 1.6871 .377 Uiso calc PR .50 . . H
H18F .0347 .5476 1.8846 .377 Uiso calc PR .50 . . H

loop_
_atom_site_aniso_label
_atom_site_aniso_U_11
_atom_site_aniso_U_22
_atom_site_aniso_U_33
_atom_site_aniso_U_12
_atom_site_aniso_U_13
_atom_site_aniso_U_23
S1 .0477(6) .0291(6) .0400(7) -.0020(5) -.0113(5) -.0014(5)
S2 .0605(8) .0365(7) .0447(7) .0062(5) -.0182(5) .0062(5)
C1 .048(2) .025(2) .024(2) -.0025(18) -.0062(17) -.0002(17)
C2 .046(2) .019(2) .035(2) .0015(17) -.0013(19) -.0005(17)
N2 .055(2) .024(2) .060(3) -.0038(18) -.007(2) .0025(17)
O21 .059(2) .0295(17) .055(2) -.0078(14) -.0092(16) -.0057(14)
O22 .079(2) .0201(19) .178(4) .0082(18) -.043(2) .000(2)
C3 .052(3) .025(2) .035(2) .0060(19) -.0053(19) .0023(18)
C4 .044(2) .032(2) .037(2) .0003(19) -.0093(19) .0023(19)
C5 .054(3) .028(2) .035(2) -.0064(19) .000(2) -.0051(18)
C6 .047(2) .025(2) .035(2) .0020(18) -.0038(19) .0021(18)
C7 .060(3) .029(2) .056(3) .012(2) -.021(2) -.009(2)
C8 .049(3) .040(3) .053(3) .009(2) -.015(2) -.009(2)
C9 .047(3) .044(3) .069(3) .007(2) -.018(2) -.009(2)
C10 .051(3) .056(3) .075(4) .007(2) -.015(3) -.010(3)
C11 .054(3) .071(4) .061(3) .008(3) -.015(2) -.014(3)
C12 .050(3) .082(4) .077(4) .007(3) -.011(3) -.002(3)
C13 .051(3) .099(4) .065(4) .006(3) -.008(3) -.010(3)
C14 .060(4) .114(5) .081(4) .007(3) -.010(3) -.004(4)
C15 .058(4) .137(6) .079(4) .006(4) -.011(3) .000(4)
C16 .060(4) .182(7) .096(5) .006(4) -.003(4) .022(5)
C17 .076(5) .265(11) .097(6) -.005(6) .010(4) .015(6)
C18 .073(6) .387(19) .288(15) -.007(8) -.024(8) .109(12)

loop_
_atom_type_symbol
_atom_type_description
_atom_type_scat_dispersion_real
_atom_type_scat_dispersion_imag
_atom_type_scat_source
C C .0033 .0016 'International Tables Vol C Tables 4.2.6.8 and 6.1.1.4'
H H .0000 .0000 'International Tables Vol C Tables 4.2.6.8 and 6.1.1.4'
N N .0061 .0033 'International Tables Vol C Tables 4.2.6.8 and 6.1.1.4'
O O .0106 .0060 'International Tables Vol C Tables 4.2.6.8 and 6.1.1.4'
S S .1246 .1234 'International Tables Vol C Tables 4.2.6.8 and 6.1.1.4'

loop_
_geom_angle_atom_site_label_1
_geom_angle_atom_site_label_2
_geom_angle_atom_site_label_3
_geom_angle
_geom_angle_publ_flag
C1 S1 S2 105.03(13) no
C7 S2 S1 102.69(14) no
C2 C1 C6 115.9(3) no
C2 C1 S1 123.2(3) no
C6 C1 S1 121.0(3) no
C3 C2 C1 122.9(3) no
C3 C2 N2 116.1(3) no
C1 C2 N2 121.0(3) no
O22 N2 O21 122.5(3) no
O22 N2 C2 119.0(3) no
O21 N2 C2 118.6(3) no
C4 C3 C2 120.3(3) no
C3 C4 C5 119.0(4) no
C6 C5 C4 121.0(4) no
C5 C6 C1 121.0(3) no
C8 C7 S2 114.6(3) no
C7 C8 C9 111.9(3) no
C8 C9 C10 114.9(4) no
C11 C10 C9 114.2(4) no
C12 C11 C10 114.3(4) no
C11 C12 C13 113.7(4) no
C14 C13 C12 113.2(4) no
C13 C14 C15 113.0(5) no
C16 C15 C14 113.5(5) no
C15 C16 C17 112.1(6) no
C18 C17 C16 121.7(8) no

loop_
_geom_bond_atom_site_label_1
_geom_bond_atom_site_label_2
_geom_bond_site_symmetry_2
_geom_bond_distance
_geom_bond_publ_flag
S1 C1 . 1.776(4) no
S1 S2 . 2.0414(15) no
S2 C7 . 1.832(4) no
C1 C2 . 1.395(5) no
C1 C6 . 1.405(5) no
C2 C3 . 1.384(5) no
C2 N2 . 1.450(5) no
N2 O22 . 1.216(4) no
N2 O21 . 1.228(4) no
C3 C4 . 1.358(5) no
C4 C5 . 1.390(5) no
C5 C6 . 1.387(5) no
C7 C8 . 1.488(6) no
C8 C9 . 1.501(6) no
C9 C10 . 1.539(6) no
C10 C11 . 1.521(6) no
C11 C12 . 1.518(7) no
C12 C13 . 1.542(6) no
C13 C14 . 1.497(7) no
C14 C15 . 1.559(7) no
C15 C16 . 1.499(8) no
C16 C17 . 1.593(8) no
C17 C18 . 1.574(10) no

loop_
_geom_torsion_atom_site_label_1
_geom_torsion_atom_site_label_2
_geom_torsion_atom_site_label_3
_geom_torsion_atom_site_label_4
_geom_torsion
_geom_torsion_publ_flag
C1 S1 S2 C7 -84.38(19) no
S2 S1 C1 C2 -174.8(3) no
S2 S1 C1 C6 6.4(3) no
C6 C1 C2 C3 -.5(6) no
S1 C1 C2 C3 -179.4(3) no
C6 C1 C2 N2 -179.7(3) no
S1 C1 C2 N2 1.4(5) no
C3 C2 N2 O22 -4.3(6) no
C1 C2 N2 O22 175.0(4) no
C3 C2 N2 O21 176.7(4) no
C1 C2 N2 O21 -4.1(6) no
C1 C2 C3 C4 .1(6) no
N2 C2 C3 C4 179.3(3) no
C2 C3 C4 C5 .6(6) no
C3 C4 C5 C6 -1.0(6) no
C4 C5 C6 C1 .7(6) no
C2 C1 C6 C5 .1(6) no
S1 C1 C6 C5 179.0(3) no
S1 S2 C7 C8 -67.4(3) no
S2 C7 C8 C9 179.1(3) no
C7 C8 C9 C10 179.0(4) no
C8 C9 C10 C11 177.7(4) no
C9 C10 C11 C12 176.4(4) no
C10 C11 C12 C13 179.2(4) no
C11 C12 C13 C14 177.1(4) no
C12 C13 C14 C15 -179.7(4) no
C13 C14 C15 C16 178.5(5) no
C14 C15 C16 C17 -179.2(5) no
C15 C16 C17 C18 -178.7(7) no
